data_4134134
loop_
_publ_author_name
'Huang, Wei'
'Tang, Yongxing'
'Imler, Gregory H.'
'Parrish, Damon A.'
'Shreeve, Jean'ne M.'

_publ_section_title
;
 Nitrogen-Rich Tetrazolo[1,5-b]pyridazine: Promising Building Block for
 Advanced Energetic Materials.
;
_journal_name_full 'Journal of the American Chemical Society'
_journal_paper_doi 10.1021/jacs.0c00161
_journal_year 2020
_chemical_formula_moiety 'C4 H2 Cl N6 O, H5 N2, H2 O'
_chemical_formula_sum 'C4 H9 Cl N8 O2'
_chemical_formula_weight 236.64
_space_group_crystal_system monoclinic
_space_group_IT_number 8
_space_group_name_Hall 'C -2y'
_space_group_name_H-M_alt 'C 1 m 1'
_atom_sites_solution_hydrogens mixed
_audit_creation_method SHELXL-2014/7
_cell_angle_alpha 90
_cell_angle_beta 90.828(3)
_cell_angle_gamma 90
_cell_formula_units_Z 4
_cell_length_a 12.876(2)
_cell_length_b 19.258(3)
_cell_length_c 3.7520(7)
_cell_measurement_reflns_used 830
_cell_measurement_temperature 296(2)
_cell_measurement_theta_max 23.95
_cell_measurement_theta_min 3.55
_cell_volume 930.3(3)
_computing_cell_refinement 'Bruker APEX3 v2015.5-2 (Bruker, 2015)'
_computing_data_collection 'Bruker APEX3 v2015.5-2 (Bruker, 2015)'
_computing_data_reduction
;
Bruker SAINT v8.34A (Bruker, 2013), Bruker XPREP v2014/2 (Bruker, 2014)
;
_computing_molecular_graphics 'Bruker SHELXTL v2014/7 (Bruker, 2014)'
_computing_publication_material 'Bruker SHELXTL v2014/7 (Bruker, 2014)'
_computing_structure_refinement 'SHELXL-2014/7 (Sheldrick, 2014)'
_computing_structure_solution 'Bruker SHELXTL v2014/7 (Bruker, 2014)'
_diffrn_ambient_temperature 296(2)
_diffrn_measured_fraction_theta_full 0.995
_diffrn_measured_fraction_theta_max 0.970
_diffrn_measurement_device_type 'Bruker SMART APEX II CCD'
_diffrn_measurement_method '\w scans'
_diffrn_radiation_monochromator graphite
_diffrn_radiation_source 'fine focus sealed tube'
_diffrn_radiation_type MoK\a
_diffrn_radiation_wavelength 0.71073
_diffrn_reflns_av_R_equivalents 0.0360
_diffrn_reflns_av_unetI/netI 0.0503
_diffrn_reflns_Laue_measured_fraction_full 0.995
_diffrn_reflns_Laue_measured_fraction_max 0.970
_diffrn_reflns_limit_h_max 14
_diffrn_reflns_limit_h_min -18
_diffrn_reflns_limit_k_max 26
_diffrn_reflns_limit_k_min -26
_diffrn_reflns_limit_l_max 5
_diffrn_reflns_limit_l_min -5
_diffrn_reflns_number 5605
_diffrn_reflns_point_group_measured_fraction_full 0.905
_diffrn_reflns_point_group_measured_fraction_max 0.839
_diffrn_reflns_theta_full 25.242
_diffrn_reflns_theta_max 30.098
_diffrn_reflns_theta_min 1.903
_exptl_absorpt_coefficient_mu 0.409
_exptl_absorpt_correction_T_max 0.7460
_exptl_absorpt_correction_T_min 0.6924
_exptl_absorpt_correction_type multi-scan
_exptl_absorpt_process_details 'SADABS v2014/5 (Bruker, 2008)'
_exptl_crystal_colour 'clear brown'
_exptl_crystal_density_diffrn 1.690
_exptl_crystal_description plate
_exptl_crystal_F_000 488
_exptl_crystal_size_max 0.320
_exptl_crystal_size_mid 0.067
_exptl_crystal_size_min 0.020
_refine_diff_density_max 0.260
_refine_diff_density_min -0.296
_refine_diff_density_rms 0.055
_refine_ls_abs_structure_details
;
 Flack x determined using 629 quotients [(I+)-(I-)]/[(I+)+(I-)]
 (Parsons, Flack and Wagner, Acta Cryst. B69 (2013) 249-259).
;
_refine_ls_abs_structure_Flack 0.11(5)
_refine_ls_extinction_method none
_refine_ls_goodness_of_fit_ref 1.023
_refine_ls_hydrogen_treatment mixed
_refine_ls_matrix_type full
_refine_ls_number_parameters 158
_refine_ls_number_reflns 2370
_refine_ls_number_restraints 9
_refine_ls_restrained_S_all 1.022
_refine_ls_R_factor_all 0.0658
_refine_ls_R_factor_gt 0.0417
_refine_ls_shift/su_max 0.000
_refine_ls_shift/su_mean 0.000
_refine_ls_structure_factor_coef Fsqd
_refine_ls_weighting_details 'w=1/[\s^2^(Fo^2^)+(0.0425P)^2^] where P=(Fo^2^+2Fc^2^)/3'
_refine_ls_weighting_scheme calc
_refine_ls_wR_factor_gt 0.0835
_refine_ls_wR_factor_ref 0.0928
_reflns_Friedel_coverage 0.722
_reflns_Friedel_fraction_full 0.814
_reflns_Friedel_fraction_max 0.707
_reflns_number_gt 1808
_reflns_number_total 2370
_reflns_threshold_expression 'I > 2\s(I)'
_cod_data_source_file ja0c00161_si_004.cif
_cod_data_source_block shrv762_a
_cod_original_sg_symbol_H-M 'C m'
_cod_database_code 4134134
_shelx_shelxl_version_number 2014/7
_shelx_space_group_comment
;
The symmetry employed for this shelxl refinement is uniquely defined
by the following loop, which should always be used as a source of
symmetry information in preference to the above space-group names.
They are only intended as comments.
;
_shelx_estimated_absorpt_t_min 0.880
_shelx_estimated_absorpt_t_max 0.992

loop_
_space_group_symop_operation_xyz
'x, y, z'
'x, -y, z'
'x+1/2, y+1/2, z'
'x+1/2, -y+1/2, z'

loop_
_atom_site_label
_atom_site_type_symbol
_atom_site_fract_x
_atom_site_fract_y
_atom_site_fract_z
_atom_site_U_iso_or_equiv
_atom_site_adp_type
_atom_site_occupancy
_atom_site_site_symmetry_order
_atom_site_calc_flag
_atom_site_refinement_flags_posn
_atom_site_refinement_flags_adp
_atom_site_refinement_flags_occupancy
O1 O 0.4131(2) 0.39715(13) 0.3396(7) 0.0349(7) Uani 1 1 d . . .
N2 N 0.3509(2) 0.34356(15) 0.4136(7) 0.0268(7) Uani 1 1 d . . .
N3 N 0.2608(3) 0.35252(17) 0.5780(9) 0.0329(8) Uani 1 1 d . . .
N4 N 0.2145(3) 0.29094(16) 0.6161(8) 0.0317(7) Uani 1 1 d . . .
C5 C 0.2784(3) 0.24289(18) 0.4686(9) 0.0256(8) Uani 1 1 d . . .
N6 N 0.2597(3) 0.17412(15) 0.4476(9) 0.0321(7) Uani 1 1 d . . .
N7 N 0.3361(3) 0.13681(16) 0.3084(9) 0.0338(7) Uani 1 1 d . . .
C8 C 0.4219(3) 0.16592(18) 0.1935(10) 0.0279(8) Uani 1 1 d . . .
Cl9 Cl 0.51393(9) 0.10799(5) 0.0350(2) 0.0427(3) Uani 1 1 d . . .
C10 C 0.4472(3) 0.23748(17) 0.1846(10) 0.0236(7) Uani 1 1 d . . .
N11 N 0.5328(2) 0.26413(15) 0.0474(9) 0.0306(7) Uani 1 1 d . . .
H11A H 0.5423 0.3083 0.0485 0.037 Uiso 1 1 calc R U .
H11B H 0.5787 0.2372 -0.0427 0.037 Uiso 1 1 calc R U .
C12 C 0.3665(3) 0.27550(16) 0.3389(10) 0.0225(7) Uani 1 1 d . . .
N13 N 0.2248(5) 0.5000 0.8796(19) 0.0661(18) Uani 1 2 d S T P
H13A H 0.2025 0.4593 0.7965 0.099 Uiso 0.5 1 calc R U P
H13B H 0.2031 0.5338 0.7346 0.099 Uiso 0.5 1 calc R U P
H13C H 0.1997 0.5070 1.0964 0.099 Uiso 0.5 1 calc R U P
N14 N 0.3356(5) 0.5000 0.8975(15) 0.0489(15) Uani 1 2 d DS T P
H14A H 0.360(7) 0.461(3) 1.026(17) 0.073 Uiso 0.5 1 d D U P
H14B H 0.366(6) 0.5000 0.681(10) 0.073 Uiso 1 2 d DS U P
N15 N 0.7018(5) 0.5000 1.1205(12) 0.0363(11) Uani 1 2 d DS T P
H15A H 0.656(3) 0.5351(18) 1.072(12) 0.054 Uiso 1 1 d D U .
N16 N 0.7844(4) 0.5000 0.8691(13) 0.0355(11) Uani 1 2 d S T P
H16A H 0.8342 0.5289 0.9431 0.053 Uiso 0.5 1 calc R U P
H16B H 0.7601 0.5139 0.6575 0.053 Uiso 0.5 1 calc R U P
H16C H 0.8102 0.4573 0.8505 0.053 Uiso 0.5 1 calc R U P
O17 O 0.5944(3) 0.39989(17) 0.7387(9) 0.0448(9) Uani 1 1 d D . .
H17A H 0.543(3) 0.402(3) 0.603(12) 0.067 Uiso 1 1 d D U .
H17B H 0.639(3) 0.378(2) 0.635(11) 0.067 Uiso 1 1 d D U .

loop_
_atom_site_aniso_label
_atom_site_aniso_U_11
_atom_site_aniso_U_22
_atom_site_aniso_U_33
_atom_site_aniso_U_23
_atom_site_aniso_U_13
_atom_site_aniso_U_12
O1 0.0326(16) 0.0232(14) 0.0490(19) 0.0010(11) 0.0057(14) -0.0062(11)
N2 0.0253(17) 0.0232(15) 0.0320(17) -0.0007(11) 0.0023(13) 0.0013(13)
N3 0.0273(18) 0.0304(17) 0.041(2) -0.0034(13) 0.0061(14) 0.0036(13)
N4 0.0260(17) 0.0325(17) 0.0366(19) -0.0011(13) 0.0064(14) 0.0015(14)
C5 0.0194(19) 0.0263(18) 0.031(2) -0.0012(15) 0.0020(14) -0.0001(14)
N6 0.0282(18) 0.0291(17) 0.0391(19) 0.0008(14) 0.0070(14) -0.0031(14)
N7 0.0335(19) 0.0262(16) 0.0418(18) -0.0015(13) 0.0066(14) -0.0034(14)
C8 0.026(2) 0.0246(19) 0.0334(19) -0.0023(14) 0.0049(16) 0.0034(14)
Cl9 0.0378(5) 0.0289(5) 0.0619(6) -0.0091(5) 0.0135(4) 0.0051(5)
C10 0.0224(19) 0.0237(19) 0.0246(16) -0.0012(14) -0.0011(14) 0.0004(14)
N11 0.0253(19) 0.0262(15) 0.0405(17) 0.0022(14) 0.0091(15) -0.0037(13)
C12 0.0213(18) 0.0220(15) 0.0243(16) 0.0005(13) -0.0001(13) -0.0004(14)
N13 0.064(4) 0.043(3) 0.093(5) 0.000 0.025(4) 0.000
N14 0.059(4) 0.044(3) 0.043(3) 0.000 0.015(3) 0.000
N15 0.050(3) 0.026(2) 0.034(3) 0.000 0.007(2) 0.000
N16 0.036(3) 0.031(2) 0.039(3) 0.000 0.000(2) 0.000
O17 0.0293(18) 0.0436(19) 0.062(2) -0.0144(14) 0.0053(15) 0.0009(14)

loop_
_atom_type_symbol
_atom_type_description
_atom_type_scat_dispersion_real
_atom_type_scat_dispersion_imag
_atom_type_scat_source
C C 0.0033 0.0016 'International Tables Vol C Tables 4.2.6.8 and 6.1.1.4'
H H 0.0000 0.0000 'International Tables Vol C Tables 4.2.6.8 and 6.1.1.4'
Cl Cl 0.1484 0.1585 'International Tables Vol C Tables 4.2.6.8 and 6.1.1.4'
N N 0.0061 0.0033 'International Tables Vol C Tables 4.2.6.8 and 6.1.1.4'
O O 0.0106 0.0060 'International Tables Vol C Tables 4.2.6.8 and 6.1.1.4'

loop_
_geom_angle_atom_site_label_1
_geom_angle_atom_site_label_2
_geom_angle_atom_site_label_3
_geom_angle
N3 N2 O1 121.6(3)
N3 N2 C12 110.7(3)
O1 N2 C12 127.7(3)
N2 N3 N4 109.1(3)
N3 N4 C5 106.6(3)
N6 C5 N4 125.6(3)
N6 C5 C12 124.7(3)
N4 C5 C12 109.7(3)
N7 N6 C5 114.8(3)
C8 N7 N6 121.8(3)
N7 C8 C10 128.0(3)
N7 C8 Cl9 114.7(3)
C10 C8 Cl9 117.3(3)
N11 C10 C12 125.6(3)
N11 C10 C8 125.3(3)
C12 C10 C8 109.0(3)
C10 N11 H11A 120.0
C10 N11 H11B 120.0
H11A N11 H11B 120.0
N2 C12 C5 103.9(3)
N2 C12 C10 134.6(3)
C5 C12 C10 121.4(3)
N14 N13 H13A 109.5
N14 N13 H13B 109.5
H13A N13 H13B 109.5
N14 N13 H13C 109.5
H13A N13 H13C 109.5
H13B N13 H13C 109.5
N13 N14 H14A 110(6)
N13 N14 H14B 114(5)
H14A N14 H14B 109(4)
N16 N15 H15A 111(3)
N15 N16 H16A 109.5
N15 N16 H16B 109.5
H16A N16 H16B 109.5
N15 N16 H16C 109.5
H16A N16 H16C 109.5
H16B N16 H16C 109.5
H17A O17 H17B 106(3)

loop_
_geom_bond_atom_site_label_1
_geom_bond_atom_site_label_2
_geom_bond_distance
O1 N2 1.338(4)
N2 N3 1.333(4)
N2 C12 1.356(4)
N3 N4 1.336(4)
N4 C5 1.362(4)
C5 N6 1.348(4)
C5 C12 1.390(5)
N6 N7 1.332(4)
N7 C8 1.316(5)
C8 C10 1.417(5)
C8 Cl9 1.739(4)
C10 N11 1.326(4)
C10 C12 1.403(5)
N11 H11A 0.8600
N11 H11B 0.8600
N13 N14 1.427(8)
N13 H13A 0.8900
N13 H13B 0.8900
N13 H13C 0.8900
N14 H14A 0.94(3)
N14 H14B 0.90(3)
N15 N16 1.431(7)
N15 H15A 0.92(2)
N16 H16A 0.8900
N16 H16B 0.8900
N16 H16C 0.8900
O17 H17A 0.826(13)
O17 H17B 0.815(13)

loop_
_geom_hbond_atom_site_label_D
_geom_hbond_atom_site_label_H
_geom_hbond_atom_site_label_A
_geom_hbond_distance_DH
_geom_hbond_distance_HA
_geom_hbond_distance_DA
_geom_hbond_angle_DHA
_geom_hbond_site_symmetry_A
N11 H11A O1 0.86 2.63 3.192(4) 123.7 .
N11 H11A O17 0.86 2.22 2.972(5) 145.8 1_554
N11 H11B N4 0.86 2.25 3.054(4) 156.2 4_554
N13 H13A N3 0.89 2.34 3.095(4) 142.5 .
N13 H13A Cl9 0.89 2.91 3.476(5) 123.5 4_456
N13 H13B N3 0.89 2.39 3.095(4) 136.4 2_565
N14 H14A O1 0.94(3) 1.83(3) 2.761(5) 170(9) 1_556
N14 H14A N2 0.94(3) 2.70(4) 3.585(4) 158(8) 1_556
N14 H14B O1 0.90(3) 2.442(16) 3.059(5) 125.8(5) .
N14 H14B O1 0.90(3) 2.442(16) 3.059(5) 125.8(5) 2_565
N15 H15A O17 0.92(2) 1.93(3) 2.762(5) 150(4) 2_565
N16 H16A N7 0.89 2.49 3.173(4) 134.0 3_556
N16 H16A Cl9 0.89 2.79 3.660(4) 166.7 3_556
N16 H16C N7 0.89 2.52 3.173(4) 131.1 4_556
N16 H16C Cl9 0.89 2.98 3.660(4) 134.4 4_556
O17 H17A O1 0.826(13) 1.936(16) 2.756(4) 171(6) .
O17 H17B N6 0.815(13) 1.989(15) 2.797(5) 171(5) 4

loop_
_geom_torsion_atom_site_label_1
_geom_torsion_atom_site_label_2
_geom_torsion_atom_site_label_3
_geom_torsion_atom_site_label_4
_geom_torsion
O1 N2 N3 N4 179.6(3)
C12 N2 N3 N4 0.0(4)
N2 N3 N4 C5 -0.3(4)
N3 N4 C5 N6 -179.1(4)
N3 N4 C5 C12 0.5(4)
N4 C5 N6 N7 -176.6(3)
C12 C5 N6 N7 3.9(5)
C5 N6 N7 C8 -1.6(5)
N6 N7 C8 C10 -2.0(6)
N6 N7 C8 Cl9 177.9(3)
N7 C8 C10 N11 -176.1(4)
Cl9 C8 C10 N11 3.9(5)
N7 C8 C10 C12 3.0(6)
Cl9 C8 C10 C12 -177.0(3)
N3 N2 C12 C5 0.3(4)
O1 N2 C12 C5 -179.3(3)
N3 N2 C12 C10 -177.4(4)
O1 N2 C12 C10 2.9(6)
N6 C5 C12 N2 179.1(4)
N4 C5 C12 N2 -0.5(4)
N6 C5 C12 C10 -2.8(6)
N4 C5 C12 C10 177.6(3)
N11 C10 C12 N2 -4.1(7)
C8 C10 C12 N2 176.8(4)
N11 C10 C12 C5 178.5(4)
C8 C10 C12 C5 -0.6(5)
